data_4037145
loop_
_publ_author_name
'Yao, Hong'
'Zhou, Yu'
'Chen, Xia'
'Zhang, Pengfei'
'Xu, Jinyi'
'Liu, Hong'

_publ_section_title
;
 N-Heterocyclic Carbene Catalytic [4 + 2] Cyclization of
 3-Alkylenyloxindoles with Enals: \g-Carbon Activation for
 Enantioselective Assembly of Spirocarbocyclic Oxindoles.
;
_journal_issue 19
_journal_name_full 'The Journal of organic chemistry'
_journal_page_first 8888
_journal_page_last 8899
_journal_paper_doi 10.1021/acs.joc.6b01596
_journal_volume 81
_journal_year 2016
_chemical_formula_sum 'C22 H18 Cl N O3'
_chemical_formula_weight 379.82
_space_group_IT_number 33
_space_group_name_Hall 'P 2c -2n'
_space_group_name_H-M_alt 'P n a 21'
_symmetry_cell_setting orthorhombic
_symmetry_space_group_name_H-M 'P n a 21'
_atom_sites_solution_hydrogens geom
_atom_sites_solution_primary direct
_atom_sites_solution_secondary difmap
_audit_creation_method SHELXL-97
_cell_angle_alpha 90.00
_cell_angle_beta 90.00
_cell_angle_gamma 90.00
_cell_formula_units_Z 8
_cell_length_a 24.739(2)
_cell_length_b 6.5307(6)
_cell_length_c 22.413(2)
_cell_measurement_temperature 296(2)
_cell_volume 3621.1(5)
_computing_structure_refinement 'SHELXL-97 (Sheldrick, 2008)'
_computing_structure_solution 'SHELXS-97 (Sheldrick, 2008)'
_diffrn_ambient_temperature 296(2)
_diffrn_measured_fraction_theta_full 0.999
_diffrn_measured_fraction_theta_max 0.999
_diffrn_radiation_monochromator graphite
_diffrn_radiation_source 'fine-focus sealed tube'
_diffrn_radiation_type MoK\a
_diffrn_radiation_wavelength 0.71073
_diffrn_reflns_av_R_equivalents 0.0971
_diffrn_reflns_av_sigmaI/netI 0.1303
_diffrn_reflns_limit_h_max 28
_diffrn_reflns_limit_h_min -27
_diffrn_reflns_limit_k_max 7
_diffrn_reflns_limit_k_min -7
_diffrn_reflns_limit_l_max 23
_diffrn_reflns_limit_l_min -26
_diffrn_reflns_number 14322
_diffrn_reflns_theta_full 24.40
_diffrn_reflns_theta_max 24.40
_diffrn_reflns_theta_min 1.65
_exptl_absorpt_coefficient_mu 0.234
_exptl_crystal_colour colourless
_exptl_crystal_density_diffrn 1.393
_exptl_crystal_density_method 'not measured'
_exptl_crystal_description needle
_exptl_crystal_F_000 1584
_exptl_crystal_size_max 0.15
_exptl_crystal_size_mid 0.1
_exptl_crystal_size_min 0.05
_refine_diff_density_max 0.217
_refine_diff_density_min -0.245
_refine_diff_density_rms 0.051
_refine_ls_abs_structure_details 'Flack H D (1983), Acta Cryst. A39, 876-881'
_refine_ls_abs_structure_Flack 0.45(12)
_refine_ls_extinction_method none
_refine_ls_goodness_of_fit_ref 0.944
_refine_ls_hydrogen_treatment mixed
_refine_ls_matrix_type full
_refine_ls_number_parameters 491
_refine_ls_number_reflns 5505
_refine_ls_number_restraints 1
_refine_ls_restrained_S_all 0.944
_refine_ls_R_factor_all 0.1455
_refine_ls_R_factor_gt 0.0578
_refine_ls_shift/su_max 0.001
_refine_ls_shift/su_mean 0.000
_refine_ls_structure_factor_coef Fsqd
_refine_ls_weighting_details 'calc w=1/[\s^2^(Fo^2^)+(0.0634P)^2^+0.0000P] where P=(Fo^2^+2Fc^2^)/3'
_refine_ls_weighting_scheme calc
_refine_ls_wR_factor_gt 0.1214
_refine_ls_wR_factor_ref 0.1650
_reflns_number_gt 2723
_reflns_number_total 5505
_reflns_threshold_expression >2sigma(I)
_cod_data_source_file jo6b01596_si_003.cif
_cod_data_source_block mo_2015008_0ma
_cod_original_cell_volume 3621.0(5)
_cod_original_sg_symbol_H-M Pna21
_cod_database_code 4037145

loop_
_symmetry_equiv_pos_as_xyz
'x, y, z'
'-x, -y, z+1/2'
'-x+1/2, y+1/2, z+1/2'
'x+1/2, -y+1/2, z'

loop_
_atom_site_label
_atom_site_type_symbol
_atom_site_fract_x
_atom_site_fract_y
_atom_site_fract_z
_atom_site_U_iso_or_equiv
_atom_site_adp_type
_atom_site_occupancy
_atom_site_symmetry_multiplicity
_atom_site_calc_flag
_atom_site_refinement_flags
Cl1 Cl 0.50448(9) 0.8766(3) 0.31462(11) 0.0701(7) Uani 1 1 d .
Cl2 Cl 0.25634(9) 0.8528(3) 0.71282(11) 0.0701(7) Uani 1 1 d .
O1 O 0.7320(3) -0.2115(8) 0.3415(3) 0.0650(19) Uani 1 1 d .
O3 O 0.7793(3) -0.2847(8) 0.4770(3) 0.073(2) Uani 1 1 d .
O2 O 0.8287(2) 0.1921(9) 0.5058(3) 0.0704(17) Uani 1 1 d .
O1' O 0.4866(3) -0.2300(8) 0.6841(3) 0.0647(19) Uani 1 1 d .
O2' O 0.5717(3) 0.1347(9) 0.5059(3) 0.0690(16) Uani 1 1 d .
N1 N 0.8499(3) -0.1707(9) 0.4171(3) 0.0492(17) Uani 1 1 d .
C22 C 0.8905(4) -0.3148(13) 0.4400(5) 0.077(3) Uani 1 1 d .
H22A H 0.9111 -0.2500 0.4710 0.115 Uiso 1 1 calc R
H22B H 0.9142 -0.3550 0.4082 0.115 Uiso 1 1 calc R
H22C H 0.8727 -0.4337 0.4558 0.115 Uiso 1 1 calc R
O3' O 0.5279(3) -0.3179(8) 0.5490(3) 0.0687(19) Uani 1 1 d .
C1 C 0.5506(3) 0.6933(11) 0.3375(4) 0.049(2) Uani 1 1 d .
C2 C 0.5561(3) 0.5137(12) 0.3054(3) 0.057(2) Uani 1 1 d .
H2 H 0.5347 0.4887 0.2721 0.068 Uiso 1 1 calc R
C3 C 0.5939(3) 0.3731(11) 0.3236(4) 0.051(2) Uani 1 1 d .
H3 H 0.5965 0.2507 0.3026 0.061 Uiso 1 1 calc R
C4 C 0.6282(3) 0.4032(10) 0.3712(3) 0.0425(19) Uani 1 1 d .
C7 C 0.6707(4) 0.2601(10) 0.3873(4) 0.041(2) Uani 1 1 d .
C12 C 0.7045(3) 0.3122(12) 0.4422(4) 0.046(2) Uani 1 1 d .
H12A H 0.6802 0.3552 0.4737 0.055 Uiso 1 1 calc R
H12B H 0.7274 0.4283 0.4325 0.055 Uiso 1 1 calc R
C11 C 0.7407(3) 0.1397(10) 0.4665(3) 0.044(2) Uani 1 1 d .
H11 H 0.7170 0.0423 0.4871 0.053 Uiso 1 1 calc R
C10 C 0.7692(3) 0.0209(9) 0.4154(3) 0.0443(19) Uani 1 1 d .
C21 C 0.8142(3) 0.1269(10) 0.3799(3) 0.044(2) Uani 1 1 d .
C20 C 0.8150(4) 0.3032(12) 0.3478(4) 0.052(2) Uani 1 1 d .
H20 H 0.7851 0.3896 0.3475 0.063 Uiso 1 1 calc R
C19 C 0.8613(4) 0.3531(13) 0.3151(4) 0.072(3) Uani 1 1 d .
H19 H 0.8622 0.4709 0.2919 0.087 Uiso 1 1 calc R
C18 C 0.9057(5) 0.2248(14) 0.3179(5) 0.069(3) Uani 1 1 d .
H18 H 0.9366 0.2604 0.2966 0.083 Uiso 1 1 calc R
C5 C 0.6208(3) 0.5865(11) 0.4020(4) 0.063(2) Uani 1 1 d .
H5 H 0.6420 0.6108 0.4355 0.076 Uiso 1 1 calc R
C6 C 0.5838(4) 0.7335(12) 0.3856(5) 0.056(3) Uani 1 1 d .
H6 H 0.5812 0.8566 0.4062 0.067 Uiso 1 1 calc R
C9 C 0.7272(3) -0.0508(11) 0.3688(3) 0.049(2) Uani 1 1 d .
C8 C 0.6822(3) 0.0912(11) 0.3565(4) 0.053(2) Uani 1 1 d .
H8 H 0.6598 0.0599 0.3244 0.063 Uiso 1 1 calc R
C15 C 0.7988(4) -0.1664(12) 0.4410(4) 0.056(2) Uani 1 1 d .
C16 C 0.8594(3) 0.0009(11) 0.3806(3) 0.050(2) Uani 1 1 d .
C17 C 0.9063(3) 0.0484(13) 0.3506(4) 0.061(2) Uani 1 1 d .
H17 H 0.9367 -0.0351 0.3524 0.073 Uiso 1 1 calc R
C13 C 0.7805(4) 0.2161(12) 0.5114(4) 0.054(2) Uani 1 1 d .
C14 C 0.7560(4) 0.3184(13) 0.5651(4) 0.064(3) Uani 1 1 d .
H14A H 0.7814 0.3162 0.5974 0.096 Uiso 1 1 calc R
H14B H 0.7238 0.2467 0.5766 0.096 Uiso 1 1 calc R
H14C H 0.7472 0.4577 0.5555 0.096 Uiso 1 1 calc R
C1' C 0.3032(3) 0.6719(12) 0.6910(4) 0.052(2) Uani 1 1 d .
C2' C 0.3340(4) 0.7056(13) 0.6417(4) 0.059(3) Uani 1 1 d .
H2' H 0.3286 0.8237 0.6193 0.071 Uiso 1 1 calc R
C3' C 0.3732(3) 0.5670(12) 0.6245(4) 0.058(2) Uani 1 1 d .
H3' H 0.3954 0.5964 0.5920 0.069 Uiso 1 1 calc R
C4' C 0.3801(3) 0.3802(11) 0.6558(3) 0.0442(19) Uani 1 1 d .
C7' C 0.4238(4) 0.2359(10) 0.6373(4) 0.043(2) Uani 1 1 d .
C8' C 0.4350(3) 0.0663(10) 0.6692(3) 0.049(2) Uani 1 1 d .
H8' H 0.4132 0.0364 0.7018 0.059 Uiso 1 1 calc R
C9' C 0.4795(3) -0.0736(11) 0.6556(3) 0.049(2) Uani 1 1 d .
C10' C 0.5193(3) -0.0038(10) 0.6078(3) 0.0417(18) Uani 1 1 d .
C21' C 0.5647(3) 0.1100(11) 0.6388(3) 0.0427(19) Uani 1 1 d .
C16' C 0.6112(3) -0.0125(11) 0.6339(3) 0.049(2) Uani 1 1 d .
C17' C 0.6588(3) 0.0441(14) 0.6605(4) 0.064(2) Uani 1 1 d .
H17' H 0.6894 -0.0374 0.6570 0.076 Uiso 1 1 calc R
C18' C 0.6604(5) 0.2274(14) 0.6931(5) 0.071(3) Uani 1 1 d .
H18' H 0.6921 0.2675 0.7120 0.085 Uiso 1 1 calc R
C5' C 0.3460(3) 0.3462(11) 0.7042(3) 0.050(2) Uani 1 1 d .
H5' H 0.3492 0.2245 0.7255 0.060 Uiso 1 1 calc R
C6' C 0.3076(3) 0.4877(12) 0.7217(4) 0.059(2) Uani 1 1 d .
H6' H 0.2849 0.4599 0.7537 0.071 Uiso 1 1 calc R
C12' C 0.4532(4) 0.2821(10) 0.5819(4) 0.048(2) Uani 1 1 d .
H12C H 0.4761 0.4002 0.5887 0.058 Uiso 1 1 calc R
H12D H 0.4272 0.3187 0.5513 0.058 Uiso 1 1 calc R
C11' C 0.4880(3) 0.1060(11) 0.5590(3) 0.047(2) Uani 1 1 d .
H11' H 0.4629 0.0049 0.5424 0.056 Uiso 1 1 calc R
C15' C 0.5483(4) -0.1878(11) 0.5821(4) 0.053(2) Uani 1 1 d .
N100 N 0.6005(3) -0.1877(10) 0.6010(3) 0.0570(19) Uani 1 1 d .
C20' C 0.5664(4) 0.2904(11) 0.6706(4) 0.057(3) Uani 1 1 d .
H20' H 0.5359 0.3727 0.6745 0.068 Uiso 1 1 calc R
C19' C 0.6157(4) 0.3457(13) 0.6972(4) 0.067(3) Uani 1 1 d .
H19' H 0.6177 0.4681 0.7183 0.080 Uiso 1 1 calc R
C22' C 0.6411(4) -0.3290(12) 0.5809(4) 0.071(3) Uani 1 1 d .
H22D H 0.6242 -0.4384 0.5591 0.107 Uiso 1 1 calc R
H22E H 0.6600 -0.3840 0.6147 0.107 Uiso 1 1 calc R
H22F H 0.6662 -0.2591 0.5553 0.107 Uiso 1 1 calc R
C13' C 0.5245(4) 0.1735(12) 0.5071(4) 0.049(2) Uani 1 1 d .
C14' C 0.4985(4) 0.2840(14) 0.4564(4) 0.065(3) Uani 1 1 d .
H14D H 0.5142 0.2393 0.4195 0.098 Uiso 1 1 calc R
H14E H 0.5040 0.4287 0.4609 0.098 Uiso 1 1 calc R
H14F H 0.4604 0.2552 0.4561 0.098 Uiso 1 1 calc R

loop_
_atom_site_aniso_label
_atom_site_aniso_U_11
_atom_site_aniso_U_22
_atom_site_aniso_U_33
_atom_site_aniso_U_23
_atom_site_aniso_U_13
_atom_site_aniso_U_12
Cl1 0.0615(16) 0.0651(12) 0.0837(17) 0.0152(13) -0.0020(12) 0.0080(11)
Cl2 0.0581(15) 0.0675(13) 0.0845(16) -0.0102(12) 0.0058(12) 0.0081(11)
O1 0.074(5) 0.049(3) 0.072(5) -0.031(3) -0.008(4) 0.004(3)
O3 0.084(5) 0.044(3) 0.092(5) 0.018(3) 0.008(4) -0.008(3)
O2 0.049(4) 0.094(4) 0.068(4) -0.008(3) -0.014(3) 0.009(3)
O1' 0.069(5) 0.053(3) 0.073(5) 0.023(3) 0.000(4) -0.001(3)
O2' 0.059(4) 0.087(4) 0.061(4) 0.011(3) 0.013(3) 0.010(3)
N1 0.050(5) 0.041(4) 0.056(5) -0.007(4) -0.005(4) 0.008(3)
C22 0.072(8) 0.052(5) 0.107(9) -0.009(5) -0.017(6) 0.024(5)
O3' 0.095(5) 0.047(3) 0.064(4) -0.006(3) 0.006(4) -0.007(3)
C1 0.036(5) 0.045(4) 0.064(6) 0.000(5) 0.004(5) 0.003(4)
C2 0.055(6) 0.067(5) 0.049(5) -0.004(5) -0.006(4) -0.001(4)
C3 0.048(5) 0.048(4) 0.057(6) -0.008(4) 0.012(5) -0.005(4)
C4 0.038(5) 0.042(4) 0.048(5) 0.002(4) -0.008(4) 0.000(3)
C7 0.036(6) 0.042(4) 0.046(6) -0.011(4) 0.005(5) -0.008(3)
C12 0.053(6) 0.051(4) 0.034(5) -0.015(4) -0.002(4) 0.007(4)
C11 0.052(5) 0.042(4) 0.039(5) -0.004(4) 0.003(4) 0.000(4)
C10 0.046(5) 0.030(4) 0.057(5) -0.006(4) -0.001(4) -0.003(3)
C21 0.049(5) 0.036(4) 0.047(5) -0.003(4) 0.001(4) -0.002(4)
C20 0.050(6) 0.053(5) 0.053(6) 0.007(5) 0.003(5) -0.009(4)
C19 0.099(8) 0.072(6) 0.046(5) 0.007(5) -0.019(6) -0.024(6)
C18 0.064(8) 0.078(6) 0.065(7) -0.014(6) 0.009(6) -0.026(5)
C5 0.058(6) 0.052(5) 0.081(6) 0.007(5) -0.006(5) -0.006(4)
C6 0.046(6) 0.049(5) 0.072(7) 0.009(4) -0.008(5) 0.004(4)
C9 0.057(5) 0.045(4) 0.045(5) -0.015(4) 0.006(4) -0.008(4)
C8 0.046(5) 0.057(5) 0.055(5) -0.014(4) -0.005(4) 0.000(4)
C15 0.056(6) 0.040(5) 0.073(6) -0.012(5) -0.014(5) 0.004(4)
C16 0.055(6) 0.043(4) 0.053(5) -0.014(4) 0.007(4) -0.007(4)
C17 0.057(6) 0.058(5) 0.067(6) -0.024(5) 0.000(5) 0.001(4)
C13 0.055(6) 0.046(5) 0.062(6) 0.009(4) -0.014(5) 0.001(4)
C14 0.059(6) 0.066(5) 0.067(7) -0.011(5) 0.001(5) 0.004(5)
C1' 0.042(5) 0.054(5) 0.060(6) -0.015(5) -0.005(5) -0.001(4)
C2' 0.076(8) 0.047(5) 0.055(7) 0.012(4) 0.003(6) -0.002(5)
C3' 0.055(6) 0.058(5) 0.059(6) 0.030(5) 0.017(4) 0.006(4)
C4' 0.040(5) 0.060(5) 0.032(4) 0.014(4) -0.008(4) -0.008(4)
C7' 0.037(6) 0.039(5) 0.054(6) 0.009(4) 0.002(5) -0.003(3)
C8' 0.041(5) 0.052(5) 0.054(5) 0.008(4) 0.005(4) -0.002(4)
C9' 0.057(5) 0.047(4) 0.043(5) 0.007(4) -0.005(4) -0.013(4)
C10' 0.049(5) 0.034(4) 0.041(4) 0.001(4) 0.003(4) 0.006(3)
C21' 0.047(5) 0.044(4) 0.037(4) 0.009(4) -0.009(4) 0.001(4)
C16' 0.048(5) 0.054(5) 0.045(5) 0.002(4) 0.001(4) 0.004(4)
C17' 0.042(5) 0.080(6) 0.069(6) 0.013(5) -0.008(4) 0.005(5)
C18' 0.060(7) 0.080(6) 0.073(8) -0.007(6) -0.003(6) -0.021(5)
C5' 0.055(5) 0.051(4) 0.043(5) 0.003(4) -0.001(4) -0.004(4)
C6' 0.039(5) 0.066(6) 0.074(6) 0.004(5) -0.001(4) 0.001(4)
C12' 0.048(6) 0.042(4) 0.055(6) 0.003(4) 0.003(5) 0.001(4)
C11' 0.046(5) 0.046(4) 0.050(5) 0.005(4) -0.004(4) -0.004(4)
C15' 0.073(7) 0.026(4) 0.058(6) -0.001(4) 0.002(5) -0.001(4)
N100 0.059(5) 0.042(4) 0.070(5) 0.000(4) 0.000(4) 0.011(4)
C20' 0.072(7) 0.044(5) 0.054(6) -0.004(5) 0.004(5) -0.001(4)
C19' 0.073(7) 0.063(5) 0.065(7) -0.006(5) -0.010(5) -0.020(5)
C22' 0.092(8) 0.050(5) 0.071(7) 0.016(5) 0.030(6) 0.027(5)
C13' 0.064(6) 0.042(4) 0.041(5) -0.001(4) -0.003(5) -0.001(5)
C14' 0.075(7) 0.082(6) 0.039(5) 0.008(5) -0.002(5) 0.007(5)

loop_
_atom_type_symbol
_atom_type_description
_atom_type_scat_dispersion_real
_atom_type_scat_dispersion_imag
_atom_type_scat_source
C C 0.0033 0.0016 'International Tables Vol C Tables 4.2.6.8 and 6.1.1.4'
H H 0.0000 0.0000 'International Tables Vol C Tables 4.2.6.8 and 6.1.1.4'
N N 0.0061 0.0033 'International Tables Vol C Tables 4.2.6.8 and 6.1.1.4'
O O 0.0106 0.0060 'International Tables Vol C Tables 4.2.6.8 and 6.1.1.4'
Cl Cl 0.1484 0.1585 'International Tables Vol C Tables 4.2.6.8 and 6.1.1.4'

loop_
_geom_angle_atom_site_label_1
_geom_angle_atom_site_label_2
_geom_angle_atom_site_label_3
_geom_angle
C15 N1 C16 111.3(7)
C15 N1 C22 120.5(8)
C16 N1 C22 126.8(8)
N1 C22 H22A 109.5
N1 C22 H22B 109.5
H22A C22 H22B 109.5
N1 C22 H22C 109.5
H22A C22 H22C 109.5
H22B C22 H22C 109.5
C6 C1 C2 120.6(7)
C6 C1 Cl1 119.5(6)
C2 C1 Cl1 119.8(7)
C3 C2 C1 118.7(7)
C3 C2 H2 120.6
C1 C2 H2 120.6
C2 C3 C4 123.6(7)
C2 C3 H3 118.2
C4 C3 H3 118.2
C3 C4 C5 115.2(7)
C3 C4 C7 123.1(7)
C5 C4 C7 121.6(7)
C8 C7 C4 124.0(8)
C8 C7 C12 119.0(8)
C4 C7 C12 117.0(7)
C7 C12 C11 116.2(6)
C7 C12 H12A 108.2
C11 C12 H12A 108.2
C7 C12 H12B 108.2
C11 C12 H12B 108.2
H12A C12 H12B 107.4
C13 C11 C12 112.2(6)
C13 C11 C10 111.3(7)
C12 C11 C10 111.7(6)
C13 C11 H11 107.1
C12 C11 H11 107.1
C10 C11 H11 107.1
C15 C10 C21 101.9(6)
C15 C10 C9 109.3(6)
C21 C10 C9 105.9(6)
C15 C10 C11 109.9(7)
C21 C10 C11 119.2(6)
C9 C10 C11 110.1(6)
C20 C21 C16 119.9(8)
C20 C21 C10 131.9(7)
C16 C21 C10 108.1(6)
C21 C20 C19 119.1(9)
C21 C20 H20 120.4
C19 C20 H20 120.4
C18 C19 C20 119.1(9)
C18 C19 H19 120.4
C20 C19 H19 120.4
C17 C18 C19 122.9(10)
C17 C18 H18 118.6
C19 C18 H18 118.6
C6 C5 C4 123.6(8)
C6 C5 H5 118.2
C4 C5 H5 118.2
C1 C6 C5 118.2(8)
C1 C6 H6 120.9
C5 C6 H6 120.9
O1 C9 C8 121.4(7)
O1 C9 C10 122.2(7)
C8 C9 C10 116.3(6)
C7 C8 C9 125.8(8)
C7 C8 H8 117.1
C9 C8 H8 117.1
O3 C15 N1 127.6(8)
O3 C15 C10 124.3(9)
N1 C15 C10 108.1(8)
C17 C16 C21 122.6(8)
C17 C16 N1 127.2(8)
C21 C16 N1 110.2(7)
C18 C17 C16 116.4(9)
C18 C17 H17 121.8
C16 C17 H17 121.8
O2 C13 C14 122.6(9)
O2 C13 C11 122.5(9)
C14 C13 C11 114.9(8)
C13 C14 H14A 109.5
C13 C14 H14B 109.5
H14A C14 H14B 109.5
C13 C14 H14C 109.5
H14A C14 H14C 109.5
H14B C14 H14C 109.5
C2' C1' C6' 119.8(8)
C2' C1' Cl2 119.7(7)
C6' C1' Cl2 120.4(7)
C1' C2' C3' 121.0(8)
C1' C2' H2' 119.5
C3' C2' H2' 119.5
C2' C3' C4' 120.6(7)
C2' C3' H3' 119.7
C4' C3' H3' 119.7
C5' C4' C3' 116.9(7)
C5' C4' C7' 123.6(7)
C3' C4' C7' 119.5(7)
C8' C7' C12' 121.0(8)
C8' C7' C4' 121.4(8)
C12' C7' C4' 117.6(7)
C7' C8' C9' 123.9(7)
C7' C8' H8' 118.0
C9' C8' H8' 118.0
O1' C9' C8' 121.6(7)
O1' C9' C10' 121.8(7)
C8' C9' C10' 116.4(6)
C21' C10' C15' 102.2(6)
C21' C10' C11' 118.4(6)
C15' C10' C11' 110.1(6)
C21' C10' C9' 107.6(6)
C15' C10' C9' 109.6(6)
C11' C10' C9' 108.5(6)
C20' C21' C16' 120.1(7)
C20' C21' C10' 132.7(7)
C16' C21' C10' 107.1(6)
N100 C16' C17' 128.2(8)
N100 C16' C21' 110.7(7)
C17' C16' C21' 121.1(8)
C16' C17' C18' 118.8(8)
C16' C17' H17' 120.6
C18' C17' H17' 120.6
C19' C18' C17' 120.0(10)
C19' C18' H18' 120.0
C17' C18' H18' 120.0
C6' C5' C4' 122.0(7)
C6' C5' H5' 119.0
C4' C5' H5' 119.0
C5' C6' C1' 119.6(8)
C5' C6' H6' 120.2
C1' C6' H6' 120.2
C7' C12' C11' 114.1(6)
C7' C12' H12C 108.7
C11' C12' H12C 108.7
C7' C12' H12D 108.7
C11' C12' H12D 108.7
H12C C12' H12D 107.6
C12' C11' C10' 113.6(7)
C12' C11' C13' 111.8(6)
C10' C11' C13' 112.3(6)
C12' C11' H11' 106.2
C10' C11' H11' 106.2
C13' C11' H11' 106.2
O3' C15' N100 125.1(8)
O3' C15' C10' 125.5(9)
N100 C15' C10' 109.5(7)
C15' N100 C16' 110.4(7)
C15' N100 C22' 124.5(8)
C16' N100 C22' 124.3(8)
C21' C20' C19' 117.7(9)
C21' C20' H20' 121.1
C19' C20' H20' 121.1
C18' C19' C20' 122.3(9)
C18' C19' H19' 118.8
C20' C19' H19' 118.8
N100 C22' H22D 109.5
N100 C22' H22E 109.5
H22D C22' H22E 109.5
N100 C22' H22F 109.5
H22D C22' H22F 109.5
H22E C22' H22F 109.5
O2' C13' C14' 120.4(8)
O2' C13' C11' 122.1(7)
C14' C13' C11' 117.4(8)
C13' C14' H14D 109.5
C13' C14' H14E 109.5
H14D C14' H14E 109.5
C13' C14' H14F 109.5
H14D C14' H14F 109.5
H14E C14' H14F 109.5

loop_
_geom_bond_atom_site_label_1
_geom_bond_atom_site_label_2
_geom_bond_distance
Cl1 C1 1.732(8)
Cl2 C1' 1.725(8)
O1 C9 1.220(8)
O3 C15 1.218(10)
O2 C13 1.207(10)
O1' C9' 1.218(8)
O2' C13' 1.194(9)
N1 C15 1.373(11)
N1 C16 1.407(9)
N1 C22 1.469(10)
C22 H22A 0.9600
C22 H22B 0.9600
C22 H22C 0.9600
O3' C15' 1.236(10)
C1 C6 1.379(12)
C1 C2 1.383(10)
C2 C3 1.372(10)
C2 H2 0.9300
C3 C4 1.377(10)
C3 H3 0.9300
C4 C5 1.394(10)
C4 C7 1.452(10)
C7 C8 1.331(9)
C7 C12 1.526(12)
C12 C11 1.538(10)
C12 H12A 0.9700
C12 H12B 0.9700
C11 C13 1.495(11)
C11 C10 1.553(10)
C11 H11 0.9800
C10 C15 1.536(11)
C10 C21 1.534(10)
C10 C9 1.547(10)
C21 C20 1.358(10)
C21 C16 1.388(10)
C20 C19 1.396(12)
C20 H20 0.9300
C19 C18 1.384(13)
C19 H19 0.9300
C18 C17 1.364(12)
C18 H18 0.9300
C5 C6 1.378(11)
C5 H5 0.9300
C6 H6 0.9300
C9 C8 1.474(10)
C8 H8 0.9300
C16 C17 1.377(11)
C17 H17 0.9300
C13 C14 1.504(12)
C14 H14A 0.9600
C14 H14B 0.9600
C14 H14C 0.9600
C1' C2' 1.361(12)
C1' C6' 1.390(11)
C2' C3' 1.383(11)
C2' H2' 0.9300
C3' C4' 1.417(10)
C3' H3' 0.9300
C4' C5' 1.391(10)
C4' C7' 1.493(11)
C7' C8' 1.347(10)
C7' C12' 1.470(12)
C8' C9' 1.462(10)
C8' H8' 0.9300
C9' C10' 1.525(10)
C10' C21' 1.516(10)
C10' C15' 1.514(10)
C10' C11' 1.519(10)
C21' C20' 1.379(10)
C21' C16' 1.406(10)
C16' N100 1.387(10)
C16' C17' 1.369(11)
C17' C18' 1.404(12)
C17' H17' 0.9300
C18' C19' 1.351(12)
C18' H18' 0.9300
C5' C6' 1.382(10)
C5' H5' 0.9300
C6' H6' 0.9300
C12' C11' 1.526(10)
C12' H12C 0.9700
C12' H12D 0.9700
C11' C13' 1.537(11)
C11' H11' 0.9800
C15' N100 1.358(11)
N100 C22' 1.436(10)
C20' C19' 1.405(13)
C20' H20' 0.9300
C19' H19' 0.9300
C22' H22D 0.9600
C22' H22E 0.9600
C22' H22F 0.9600
C13' C14' 1.493(11)
C14' H14D 0.9600
C14' H14E 0.9600
C14' H14F 0.9600

loop_
_geom_torsion_atom_site_label_1
_geom_torsion_atom_site_label_2
_geom_torsion_atom_site_label_3
_geom_torsion_atom_site_label_4
_geom_torsion
C6 C1 C2 C3 2.4(12)
Cl1 C1 C2 C3 178.4(6)
C1 C2 C3 C4 -2.2(12)
C2 C3 C4 C5 2.2(11)
C2 C3 C4 C7 -175.2(7)
C3 C4 C7 C8 2.7(13)
C5 C4 C7 C8 -174.5(8)
C3 C4 C7 C12 -178.6(7)
C5 C4 C7 C12 4.2(11)
C8 C7 C12 C11 -14.0(11)
C4 C7 C12 C11 167.2(7)
C7 C12 C11 C13 167.8(7)
C7 C12 C11 C10 42.1(9)
C13 C11 C10 C15 61.2(8)
C12 C11 C10 C15 -172.6(7)
C13 C11 C10 C21 -55.8(9)
C12 C11 C10 C21 70.4(9)
C13 C11 C10 C9 -178.4(6)
C12 C11 C10 C9 -52.2(8)
C15 C10 C21 C20 -178.3(9)
C9 C10 C21 C20 67.4(10)
C11 C10 C21 C20 -57.2(12)
C15 C10 C21 C16 6.2(8)
C9 C10 C21 C16 -108.2(7)
C11 C10 C21 C16 127.3(7)
C16 C21 C20 C19 1.0(12)
C10 C21 C20 C19 -174.2(8)
C21 C20 C19 C18 -2.1(13)
C20 C19 C18 C17 1.1(14)
C3 C4 C5 C6 -2.6(12)
C7 C4 C5 C6 174.8(8)
C2 C1 C6 C5 -2.7(13)
Cl1 C1 C6 C5 -178.7(7)
C4 C5 C6 C1 3.0(14)
C15 C10 C9 O1 -25.4(10)
C21 C10 C9 O1 83.8(9)
C11 C10 C9 O1 -146.2(7)
C15 C10 C9 C8 157.8(7)
C21 C10 C9 C8 -93.1(7)
C11 C10 C9 C8 37.0(9)
C4 C7 C8 C9 175.7(8)
C12 C7 C8 C9 -3.0(12)
O1 C9 C8 C7 173.6(8)
C10 C9 C8 C7 -9.6(11)
C16 N1 C15 O3 -175.1(8)
C22 N1 C15 O3 -7.7(14)
C16 N1 C15 C10 3.4(9)
C22 N1 C15 C10 170.8(7)
C21 C10 C15 O3 172.9(8)
C9 C10 C15 O3 -75.4(10)
C11 C10 C15 O3 45.6(10)
C21 C10 C15 N1 -5.7(8)
C9 C10 C15 N1 106.0(7)
C11 C10 C15 N1 -133.1(7)
C20 C21 C16 C17 1.1(12)
C10 C21 C16 C17 177.3(7)
C20 C21 C16 N1 179.2(7)
C10 C21 C16 N1 -4.6(8)
C15 N1 C16 C17 178.7(8)
C22 N1 C16 C17 12.3(12)
C15 N1 C16 C21 0.7(9)
C22 N1 C16 C21 -165.7(7)
C19 C18 C17 C16 0.9(13)
C21 C16 C17 C18 -2.0(12)
N1 C16 C17 C18 -179.8(8)
C12 C11 C13 O2 -123.2(9)
C10 C11 C13 O2 2.7(11)
C12 C11 C13 C14 58.8(9)
C10 C11 C13 C14 -175.3(6)
C6' C1' C2' C3' -5.7(14)
Cl2 C1' C2' C3' 177.5(7)
C1' C2' C3' C4' 3.8(14)
C2' C3' C4' C5' -0.6(12)
C2' C3' C4' C7' -178.3(8)
C5' C4' C7' C8' -3.9(12)
C3' C4' C7' C8' 173.7(7)
C5' C4' C7' C12' 174.3(7)
C3' C4' C7' C12' -8.2(12)
C12' C7' C8' C9' 6.0(12)
C4' C7' C8' C9' -175.9(7)
C7' C8' C9' O1' -176.7(8)
C7' C8' C9' C10' 8.7(11)
O1' C9' C10' C21' -83.2(8)
C8' C9' C10' C21' 91.4(7)
O1' C9' C10' C15' 27.1(11)
C8' C9' C10' C15' -158.2(7)
O1' C9' C10' C11' 147.5(7)
C8' C9' C10' C11' -37.9(8)
C15' C10' C21' C20' 179.5(9)
C11' C10' C21' C20' 58.4(12)
C9' C10' C21' C20' -65.1(10)
C15' C10' C21' C16' -4.6(8)
C11' C10' C21' C16' -125.7(7)
C9' C10' C21' C16' 110.8(7)
C20' C21' C16' N100 179.0(7)
C10' C21' C16' N100 2.5(8)
C20' C21' C16' C17' 0.0(12)
C10' C21' C16' C17' -176.5(7)
N100 C16' C17' C18' -178.5(8)
C21' C16' C17' C18' 0.2(12)
C16' C17' C18' C19' -0.9(14)
C3' C4' C5' C6' -0.7(11)
C7' C4' C5' C6' 176.9(8)
C4' C5' C6' C1' -1.2(12)
C2' C1' C6' C5' 4.4(12)
Cl2 C1' C6' C5' -178.9(6)
C8' C7' C12' C11' 11.0(12)
C4' C7' C12' C11' -167.1(7)
C7' C12' C11' C10' -42.5(10)
C7' C12' C11' C13' -170.8(7)
C21' C10' C11' C12' -68.4(9)
C15' C10' C11' C12' 174.6(7)
C9' C10' C11' C12' 54.6(8)
C21' C10' C11' C13' 59.7(9)
C15' C10' C11' C13' -57.3(8)
C9' C10' C11' C13' -177.3(6)
C21' C10' C15' O3' -174.3(8)
C11' C10' C15' O3' -47.6(10)
C9' C10' C15' O3' 71.7(10)
C21' C10' C15' N100 5.3(8)
C11' C10' C15' N100 132.0(7)
C9' C10' C15' N100 -108.6(8)
O3' C15' N100 C16' 175.5(8)
C10' C15' N100 C16' -4.2(9)
O3' C15' N100 C22' 5.8(14)
C10' C15' N100 C22' -173.9(7)
C17' C16' N100 C15' 179.9(8)
C21' C16' N100 C15' 1.1(9)
C17' C16' N100 C22' -10.3(13)
C21' C16' N100 C22' 170.8(7)
C16' C21' C20' C19' 0.4(12)
C10' C21' C20' C19' 175.9(8)
C17' C18' C19' C20' 1.4(15)
C21' C20' C19' C18' -1.1(14)
C12' C11' C13' O2' 131.6(8)
C10' C11' C13' O2' 2.5(11)
C12' C11' C13' C14' -50.7(10)
C10' C11' C13' C14' -179.8(7)
